data_4325720
loop_
_publ_author_name
'Mihail Atanasov'
'Peter Comba'
'Graeme R. Hanson'
'Sascha Hausberg'
'Stefan Helmle'
'Hubert Wadepohl'

_publ_section_title
;
 Cyano-bridged Homodinuclear Copper(II) Complexes
;
_journal_name_full 'Inorganic Chemistry'
_journal_page_first 6890
_journal_page_last 6901
_journal_paper_doi 10.1021/ic102430a
_journal_volume 50
_journal_year 2011
_chemical_formula_sum 'C47 H58.7 B3 Cu2 F12 N9 O13.35'
_chemical_formula_weight 1350.84
_space_group_IT_number 15
_symmetry_cell_setting monoclinic
_symmetry_Int_Tables_number 15
_symmetry_space_group_name_Hall '-C 2yc'
_symmetry_space_group_name_H-M 'C 1 2/c 1'
_atom_sites_solution_hydrogens geom
_atom_sites_solution_primary direct
_atom_sites_solution_secondary difmap
_audit_block_code co_sh28a
_audit_creation_method SHELXL-97
_cell_angle_alpha 90.00
_cell_angle_beta 91.066(2)
_cell_angle_gamma 90.00
_cell_formula_units_Z 4
_cell_length_a 10.9269(14)
_cell_length_b 32.212(4)
_cell_length_c 17.670(2)
_cell_measurement_reflns_used 8184
_cell_measurement_temperature 100(2)
_cell_measurement_theta_max 23.35
_cell_measurement_theta_min 2.26
_cell_volume 6218.4(13)
_computing_cell_refinement
;
SAINT (Bruker AXS, 1997-2008). Includes estimated systematic errors
 of the unit cell constants from Monte Carlo simulations.
;
_computing_data_collection 'SMART-5.631 (Bruker AXS, 2003)'
_computing_data_reduction 'SAINT (Bruker AXS, 1997-2008)'
_computing_publication_material 'SHELXL-97 (Sheldrick, 1997)'
_computing_structure_refinement 'SHELXL-97 (Sheldrick, 1997)'
_computing_structure_solution 'SHELXS-97 (Sheldrick, 1997)'
_diffrn_ambient_environment 'perfluoro polyether oil'
_diffrn_ambient_temperature 100(2)
_diffrn_detector 'CCD plate'
_diffrn_detector_area_resol_mean 8.19
_diffrn_detector_type CCD-PXL-KAF2
_diffrn_measured_fraction_theta_full 0.994
_diffrn_measured_fraction_theta_max 0.995
_diffrn_measurement_device 'three-circle diffractometer'
_diffrn_measurement_device_type 'Bruker AXS Smart 1000'
_diffrn_measurement_method '\f- and \w-scans'
_diffrn_measurement_specimen_support 'polyimid foil'
_diffrn_radiation_monochromator graphite
_diffrn_radiation_probe x-ray
_diffrn_radiation_type MoK\a
_diffrn_radiation_wavelength 0.71073
_diffrn_reflns_av_R_equivalents 0.0742
_diffrn_reflns_av_sigmaI/netI 0.0444
_diffrn_reflns_limit_h_max 13
_diffrn_reflns_limit_h_min -13
_diffrn_reflns_limit_k_max 38
_diffrn_reflns_limit_k_min 0
_diffrn_reflns_limit_l_max 21
_diffrn_reflns_limit_l_min 0
_diffrn_reflns_number 51029
_diffrn_reflns_theta_full 25.03
_diffrn_reflns_theta_max 25.16
_diffrn_reflns_theta_min 1.97
_diffrn_source 'fine-focus sealed tube'
_exptl_absorpt_coefficient_mu 0.784
_exptl_absorpt_correction_T_max 0.7452
_exptl_absorpt_correction_T_min 0.6455
_exptl_absorpt_correction_type multi-scan
_exptl_absorpt_process_details
;
multi-scan from symmetry-related measurements (Blessing 1995)
SADABS (Sheldrick & Bruker AXS, 2004-2008)
;
_exptl_crystal_colour blue
_exptl_crystal_density_diffrn 1.443
_exptl_crystal_description block
_exptl_crystal_F_000 2766
_exptl_crystal_size_max 0.11
_exptl_crystal_size_mid 0.09
_exptl_crystal_size_min 0.06
_platon_squeeze_details
;
;
_refine_diff_density_max 1.488
_refine_diff_density_min -0.754
_refine_diff_density_rms 0.103
_refine_ls_abs_structure_details 'Flack H D (1983), Acta Cryst. A39, 876-881'
_refine_ls_extinction_method none
_refine_ls_goodness_of_fit_ref 1.169
_refine_ls_hydrogen_treatment constr
_refine_ls_matrix_type full
_refine_ls_number_parameters 400
_refine_ls_number_reflns 5548
_refine_ls_number_restraints 81
_refine_ls_restrained_S_all 1.188
_refine_ls_R_factor_all 0.1026
_refine_ls_R_factor_gt 0.0670
_refine_ls_shift/su_max 0.000
_refine_ls_shift/su_mean 0.000
_refine_ls_structure_factor_coef Fsqd
_refine_ls_weighting_details 'calc w=1/[\s^2^(Fo^2^)+(0.1186P)^2^+9.0774P] where P=(Fo^2^+2Fc^2^)/3'
_refine_ls_weighting_scheme calc
_refine_ls_wR_factor_gt 0.1929
_refine_ls_wR_factor_ref 0.2109
_reflns_number_gt 3834
_reflns_number_total 5548
_reflns_threshold_expression >2sigma(I)
_cod_data_source_file ic102430a_si_002_1.cif
_cod_data_source_block co_sh28a_sq
_cod_original_cell_volume 6218.4(14)
_cod_original_sg_symbol_H-M 'C 2/c'
_cod_original_formula_sum 'C47 H58.70 B3 Cu2 F12 N9 O13.35'
_cod_database_code 4325720
_audit_block_refno 761

loop_
_symmetry_equiv_pos_as_xyz
'x, y, z'
'-x, y, -z+1/2'
'x+1/2, y+1/2, z'
'-x+1/2, y+1/2, -z+1/2'
'-x, -y, -z'
'x, -y, z-1/2'
'-x+1/2, -y+1/2, -z'
'x+1/2, -y+1/2, z-1/2'

loop_
_atom_site_label
_atom_site_type_symbol
_atom_site_fract_x
_atom_site_fract_y
_atom_site_fract_z
_atom_site_U_iso_or_equiv
_atom_site_adp_type
_atom_site_occupancy
_atom_site_symmetry_multiplicity
_atom_site_calc_flag
_atom_site_refinement_flags
F22 F 0.3996(5) 0.0383(2) 0.2364(4) 0.214(5) Uani 1 1 d D
F11 F 0.5192(3) 0.21579(12) 0.6319(2) 0.0627(10) Uani 1 1 d D
F21 F 0.4796(4) -0.00955(14) 0.3115(2) 0.0829(13) Uani 1 1 d D
B2 B 0.5000 0.0144(3) 0.2500 0.070(3) Uani 1 2 d SD
B1 B 0.5226(4) 0.25329(17) 0.5956(3) 0.062(2) Uani 1 1 d D
C1 C 0.1749(5) 0.07653(19) 0.5250(5) 0.061(2) Uani 1 1 d .
C2 C 0.2673(5) 0.11020(17) 0.4952(4) 0.0449(14) Uani 1 1 d .
H2 H 0.2479 0.1160 0.4407 0.054 Uiso 1 1 calc R
C4 C 0.1402(4) 0.16614(15) 0.5600(3) 0.0326(11) Uani 1 1 d .
H4 H 0.1015 0.1803 0.5152 0.039 Uiso 1 1 calc R
C5 C 0.0536(4) 0.13118(16) 0.5869(4) 0.0416(14) Uani 1 1 d .
C6 C 0.0910(4) 0.11138(16) 0.6632(4) 0.0435(14) Uani 1 1 d .
H6A H 0.0940 0.1330 0.7030 0.052 Uiso 1 1 calc R
H6B H 0.0291 0.0905 0.6775 0.052 Uiso 1 1 calc R
C8 C 0.2090(5) 0.05918(18) 0.6026(4) 0.0562(17) Uani 1 1 d .
H8A H 0.1486 0.0378 0.6170 0.067 Uiso 1 1 calc R
H8B H 0.2905 0.0458 0.6006 0.067 Uiso 1 1 calc R
C9 C 0.0452(5) 0.0974(2) 0.5280(4) 0.0565(17) Uani 1 1 d .
C10 C 0.1640(6) 0.0397(2) 0.4741(5) 0.0651(19) Uani 1 1 d .
C11 C 0.1654(8) 0.0161(3) 0.3465(5) 0.093(3) Uani 1 1 d .
H11A H 0.2328 -0.0038 0.3524 0.139 Uiso 1 1 calc R
H11B H 0.1658 0.0279 0.2954 0.139 Uiso 1 1 calc R
H11C H 0.0874 0.0018 0.3545 0.139 Uiso 1 1 calc R
C12 C -0.0749(5) 0.15021(16) 0.5996(4) 0.0448(15) Uani 1 1 d .
C13 C -0.2339(5) 0.1895(2) 0.5443(4) 0.0610(18) Uani 1 1 d .
H13A H -0.2972 0.1687 0.5538 0.092 Uiso 1 1 calc R
H13B H -0.2531 0.2040 0.4968 0.092 Uiso 1 1 calc R
H13C H -0.2309 0.2095 0.5860 0.092 Uiso 1 1 calc R
C14 C 0.3971(5) 0.09452(17) 0.5022(3) 0.0412(13) Uani 1 1 d .
C15 C 0.4544(5) 0.0720(2) 0.4470(4) 0.0530(16) Uani 1 1 d .
H15 H 0.4133 0.0663 0.4003 0.064 Uiso 1 1 calc R
C16 C 0.5733(5) 0.0577(2) 0.4602(4) 0.0587(17) Uani 1 1 d .
H16 H 0.6134 0.0417 0.4230 0.070 Uiso 1 1 calc R
C17 C 0.6316(5) 0.0671(2) 0.5270(4) 0.0521(15) Uani 1 1 d .
H17 H 0.7127 0.0576 0.5371 0.062 Uiso 1 1 calc R
C18 C 0.5702(4) 0.09052(17) 0.5798(3) 0.0402(13) Uani 1 1 d .
H18 H 0.6105 0.0971 0.6264 0.048 Uiso 1 1 calc R
C19 C 0.1613(4) 0.19753(15) 0.6213(3) 0.0306(11) Uani 1 1 d .
C20 C 0.0911(4) 0.23270(15) 0.6296(3) 0.0328(11) Uani 1 1 d .
H20 H 0.0260 0.2386 0.5949 0.039 Uiso 1 1 calc R
C21 C 0.1169(5) 0.25928(16) 0.6895(3) 0.0398(13) Uani 1 1 d .
H21 H 0.0696 0.2837 0.6963 0.048 Uiso 1 1 calc R
C22 C 0.2105(5) 0.25013(17) 0.7383(3) 0.0414(13) Uani 1 1 d .
H22 H 0.2284 0.2679 0.7799 0.050 Uiso 1 1 calc R
C23 C 0.2793(4) 0.21485(16) 0.7270(3) 0.0360(12) Uani 1 1 d .
H23 H 0.3450 0.2087 0.7612 0.043 Uiso 1 1 calc R
C24 C 0.3224(5) 0.18308(18) 0.4924(3) 0.0416(13) Uani 1 1 d .
H24A H 0.4063 0.1748 0.4809 0.062 Uiso 1 1 calc R
H24B H 0.3238 0.2091 0.5211 0.062 Uiso 1 1 calc R
H24C H 0.2758 0.1871 0.4450 0.062 Uiso 1 1 calc R
C25 C 0.2413(5) 0.07222(19) 0.7343(4) 0.0555(17) Uani 1 1 d .
H25A H 0.1753 0.0533 0.7483 0.083 Uiso 1 1 calc R
H25B H 0.2495 0.0942 0.7723 0.083 Uiso 1 1 calc R
H25C H 0.3183 0.0568 0.7315 0.083 Uiso 1 1 calc R
C50 C 0.4665(4) 0.13761(13) 0.7241(2) 0.0310(10) Uani 0.50 1 d P
N50 N 0.4665(4) 0.13761(13) 0.7241(2) 0.0310(10) Uani 0.50 1 d P
Cu Cu 0.35757(5) 0.140900(18) 0.63572(3) 0.0308(2) Uani 1 1 d .
F12 F 0.5515(3) 0.24598(14) 0.5204(2) 0.0783(13) Uani 1 1 d D
F13 F 0.6140(4) 0.27782(14) 0.6250(3) 0.0851(14) Uani 1 1 d D
F14 F 0.4108(3) 0.27222(13) 0.5947(3) 0.0874(15) Uani 1 1 d D
N1 N 0.4549(4) 0.10429(13) 0.5673(2) 0.0343(10) Uani 1 1 d .
N2 N 0.2561(3) 0.18890(12) 0.6691(2) 0.0307(9) Uani 1 1 d .
N3 N 0.2633(3) 0.14999(13) 0.5382(2) 0.0335(10) Uani 1 1 d .
N7 N 0.2117(4) 0.09132(13) 0.6580(3) 0.0455(12) Uani 1 1 d .
O1 O 0.1398(5) 0.00464(16) 0.4958(3) 0.0769(15) Uani 1 1 d .
O2 O 0.1808(4) 0.05016(17) 0.4035(4) 0.0777(16) Uani 1 1 d .
O3 O -0.1284(4) 0.14809(14) 0.6586(3) 0.0580(12) Uani 1 1 d .
O4 O -0.1166(3) 0.16917(12) 0.5385(3) 0.0516(11) Uani 1 1 d .
O5 O 0.0223(4) 0.11285(17) 0.4562(3) 0.0774(17) Uani 1 1 d .
H5 H -0.0535 0.1129 0.4474 0.116 Uiso 1 1 calc R
O6 O -0.0465(4) 0.06994(13) 0.5525(4) 0.0836(18) Uani 1 1 d .
H6 H -0.0160 0.0463 0.5595 0.125 Uiso 1 1 calc R
O77 O 0.8093(8) 0.1393(3) 0.3939(6) 0.104(5) Uani 0.676(19) 1 d P

loop_
_atom_site_aniso_label
_atom_site_aniso_U_11
_atom_site_aniso_U_22
_atom_site_aniso_U_33
_atom_site_aniso_U_23
_atom_site_aniso_U_13
_atom_site_aniso_U_12
F22 0.270(10) 0.191(8) 0.185(7) 0.099(6) 0.119(7) 0.164(7)
F11 0.0285(17) 0.084(3) 0.076(2) 0.040(2) 0.0040(16) 0.0078(16)
F21 0.089(3) 0.096(3) 0.064(3) -0.001(2) 0.005(2) -0.010(3)
B2 0.085(9) 0.056(7) 0.068(8) 0.000 0.022(7) 0.000
B1 0.022(3) 0.092(6) 0.074(5) 0.048(5) -0.006(3) 0.000(3)
C1 0.024(3) 0.043(3) 0.115(6) -0.037(4) 0.002(3) -0.004(2)
C2 0.028(3) 0.049(3) 0.058(4) -0.018(3) 0.000(2) 0.001(2)
C4 0.019(2) 0.034(3) 0.044(3) 0.002(2) 0.001(2) -0.001(2)
C5 0.016(2) 0.029(3) 0.080(4) -0.010(3) 0.008(2) -0.0033(19)
C6 0.021(2) 0.026(3) 0.084(4) 0.009(3) 0.006(3) 0.001(2)
C8 0.023(3) 0.033(3) 0.112(6) -0.004(3) 0.006(3) 0.000(2)
C9 0.022(3) 0.053(4) 0.094(5) -0.026(4) -0.011(3) -0.004(3)
C10 0.027(3) 0.073(5) 0.095(6) -0.022(4) -0.007(3) 0.000(3)
C11 0.079(6) 0.088(6) 0.111(7) -0.060(5) -0.001(5) -0.006(5)
C12 0.024(3) 0.026(3) 0.084(5) -0.006(3) -0.004(3) -0.002(2)
C13 0.027(3) 0.049(4) 0.108(5) 0.015(4) 0.014(3) 0.007(3)
C14 0.026(3) 0.043(3) 0.055(3) -0.011(3) -0.002(2) -0.001(2)
C15 0.035(3) 0.066(4) 0.058(4) -0.024(3) -0.003(3) 0.008(3)
C16 0.038(3) 0.067(4) 0.071(4) -0.025(3) 0.006(3) 0.016(3)
C17 0.030(3) 0.060(4) 0.066(4) -0.006(3) 0.004(3) 0.015(3)
C18 0.023(3) 0.046(3) 0.051(3) -0.001(3) -0.003(2) 0.005(2)
C19 0.024(2) 0.028(3) 0.039(3) 0.006(2) 0.001(2) -0.009(2)
C20 0.021(2) 0.034(3) 0.043(3) 0.002(2) 0.000(2) -0.002(2)
C21 0.034(3) 0.034(3) 0.052(3) -0.009(2) 0.009(2) -0.001(2)
C22 0.037(3) 0.044(3) 0.044(3) -0.011(3) 0.004(2) -0.005(2)
C23 0.026(3) 0.043(3) 0.040(3) -0.001(2) 0.005(2) -0.003(2)
C24 0.026(3) 0.053(3) 0.046(3) 0.006(3) 0.009(2) 0.001(2)
C25 0.033(3) 0.042(3) 0.091(5) 0.029(3) 0.013(3) 0.004(3)
C50 0.025(2) 0.028(2) 0.040(3) 0.0018(18) 0.0072(17) -0.0018(17)
N50 0.025(2) 0.028(2) 0.040(3) 0.0018(18) 0.0072(17) -0.0018(17)
Cu 0.0193(3) 0.0314(4) 0.0419(4) 0.0012(3) 0.0017(2) -0.0017(2)
F12 0.051(2) 0.104(3) 0.079(3) 0.040(2) -0.013(2) -0.014(2)
F13 0.062(3) 0.093(3) 0.099(3) 0.031(3) -0.029(2) -0.013(2)
F14 0.038(2) 0.088(3) 0.136(4) 0.050(3) -0.010(2) 0.010(2)
N1 0.019(2) 0.035(2) 0.048(3) 0.000(2) 0.0051(18) 0.0010(17)
N2 0.023(2) 0.031(2) 0.038(2) 0.0029(18) 0.0030(17) -0.0039(17)
N3 0.018(2) 0.037(2) 0.046(3) -0.0062(19) 0.0058(17) -0.0019(16)
N7 0.024(2) 0.027(2) 0.085(4) 0.003(2) 0.012(2) -0.0013(18)
O1 0.063(3) 0.048(3) 0.118(4) -0.022(3) -0.009(3) -0.001(2)
O2 0.042(3) 0.081(4) 0.110(4) -0.052(3) 0.007(3) -0.006(2)
O3 0.025(2) 0.065(3) 0.084(3) -0.003(2) 0.013(2) 0.0085(18)
O4 0.0254(19) 0.046(2) 0.084(3) 0.010(2) 0.0075(19) 0.0051(17)
O5 0.027(2) 0.095(4) 0.110(4) -0.062(3) -0.020(2) 0.013(2)
O6 0.023(2) 0.043(2) 0.184(6) -0.042(3) 0.002(3) -0.0063(18)
O77 0.064(6) 0.103(8) 0.143(10) -0.028(6) -0.031(5) 0.017(5)

loop_
_atom_type_symbol
_atom_type_description
_atom_type_scat_dispersion_real
_atom_type_scat_dispersion_imag
_atom_type_scat_source
C C 0.0033 0.0016 'International Tables Vol C Tables 4.2.6.8 and 6.1.1.4'
H H 0.0000 0.0000 'International Tables Vol C Tables 4.2.6.8 and 6.1.1.4'
B B 0.0013 0.0007 'International Tables Vol C Tables 4.2.6.8 and 6.1.1.4'
Cu Cu 0.3201 1.2651 'International Tables Vol C Tables 4.2.6.8 and 6.1.1.4'
F F 0.0171 0.0103 'International Tables Vol C Tables 4.2.6.8 and 6.1.1.4'
N N 0.0061 0.0033 'International Tables Vol C Tables 4.2.6.8 and 6.1.1.4'
O O 0.0106 0.0060 'International Tables Vol C Tables 4.2.6.8 and 6.1.1.4'

loop_
_geom_angle_atom_site_label_1
_geom_angle_atom_site_label_2
_geom_angle_atom_site_label_3
_geom_angle
_geom_angle_site_symmetry_1
_geom_angle_site_symmetry_3
F21 B2 F21 110.5(7) 2_655 .
F21 B2 F22 108.7(3) 2_655 2_655
F21 B2 F22 109.0(3) . 2_655
F21 B2 F22 109.0(3) 2_655 .
F21 B2 F22 108.7(3) . .
F22 B2 F22 111.0(9) 2_655 .
F14 B1 F13 113.2(5) . .
F14 B1 F11 111.6(4) . .
F13 B1 F11 111.0(4) . .
F14 B1 F12 106.5(4) . .
F13 B1 F12 106.5(4) . .
F11 B1 F12 107.8(5) . .
C10 C1 C8 105.5(6) . .
C10 C1 C9 107.4(5) . .
C8 C1 C9 109.5(6) . .
C10 C1 C2 112.9(6) . .
C8 C1 C2 113.9(5) . .
C9 C1 C2 107.5(5) . .
N3 C2 C14 106.4(4) . .
N3 C2 C1 113.4(4) . .
C14 C2 C1 110.4(5) . .
N3 C2 H2 108.9 . .
C14 C2 H2 108.9 . .
C1 C2 H2 108.9 . .
C19 C4 N3 107.1(4) . .
C19 C4 C5 110.8(4) . .
N3 C4 C5 112.5(4) . .
C19 C4 H4 108.8 . .
N3 C4 H4 108.8 . .
C5 C4 H4 108.8 . .
C9 C5 C6 108.5(5) . .
C9 C5 C4 110.0(5) . .
C6 C5 C4 114.6(4) . .
C9 C5 C12 110.0(4) . .
C6 C5 C12 105.2(5) . .
C4 C5 C12 108.4(4) . .
N7 C6 C5 110.5(5) . .
N7 C6 H6A 109.5 . .
C5 C6 H6A 109.5 . .
N7 C6 H6B 109.5 . .
C5 C6 H6B 109.5 . .
H6A C6 H6B 108.1 . .
N7 C8 C1 110.8(5) . .
N7 C8 H8A 109.5 . .
C1 C8 H8A 109.5 . .
N7 C8 H8B 109.5 . .
C1 C8 H8B 109.5 . .
H8A C8 H8B 108.1 . .
O5 C9 O6 112.9(5) . .
O5 C9 C5 112.5(5) . .
O6 C9 C5 106.0(5) . .
O5 C9 C1 105.7(6) . .
O6 C9 C1 112.8(5) . .
C5 C9 C1 106.8(5) . .
O1 C10 O2 124.8(7) . .
O1 C10 C1 124.1(8) . .
O2 C10 C1 111.1(7) . .
O2 C11 H11A 109.5 . .
O2 C11 H11B 109.5 . .
H11A C11 H11B 109.5 . .
O2 C11 H11C 109.5 . .
H11A C11 H11C 109.5 . .
H11B C11 H11C 109.5 . .
O3 C12 O4 124.7(5) . .
O3 C12 C5 123.9(6) . .
O4 C12 C5 111.4(5) . .
O4 C13 H13A 109.5 . .
O4 C13 H13B 109.5 . .
H13A C13 H13B 109.5 . .
O4 C13 H13C 109.5 . .
H13A C13 H13C 109.5 . .
H13B C13 H13C 109.5 . .
N1 C14 C15 121.3(5) . .
N1 C14 C2 114.8(5) . .
C15 C14 C2 123.9(5) . .
C14 C15 C16 119.3(5) . .
C14 C15 H15 120.3 . .
C16 C15 H15 120.3 . .
C17 C16 C15 119.4(5) . .
C17 C16 H16 120.3 . .
C15 C16 H16 120.3 . .
C16 C17 C18 118.7(5) . .
C16 C17 H17 120.7 . .
C18 C17 H17 120.7 . .
N1 C18 C17 122.1(5) . .
N1 C18 H18 118.9 . .
C17 C18 H18 118.9 . .
N2 C19 C20 121.7(5) . .
N2 C19 C4 114.7(4) . .
C20 C19 C4 123.6(4) . .
C19 C20 C21 118.9(5) . .
C19 C20 H20 120.6 . .
C21 C20 H20 120.6 . .
C22 C21 C20 119.4(5) . .
C22 C21 H21 120.3 . .
C20 C21 H21 120.3 . .
C21 C22 C23 119.6(5) . .
C21 C22 H22 120.2 . .
C23 C22 H22 120.2 . .
N2 C23 C22 121.8(5) . .
N2 C23 H23 119.1 . .
C22 C23 H23 119.1 . .
N3 C24 H24A 109.5 . .
N3 C24 H24B 109.5 . .
H24A C24 H24B 109.5 . .
N3 C24 H24C 109.5 . .
H24A C24 H24C 109.5 . .
H24B C24 H24C 109.5 . .
N7 C25 H25A 109.5 . .
N7 C25 H25B 109.5 . .
H25A C25 H25B 109.5 . .
N7 C25 H25C 109.5 . .
H25A C25 H25C 109.5 . .
H25B C25 H25C 109.5 . .
N50 C50 C50 0.0(3) 2_656 2_656
N50 C50 Cu 176.6(2) 2_656 .
C50 C50 Cu 176.6(2) 2_656 .
C50 Cu N2 98.05(17) . .
C50 Cu N1 97.33(18) . .
N2 Cu N1 159.28(17) . .
C50 Cu N3 171.62(17) . .
N2 Cu N3 82.06(16) . .
N1 Cu N3 80.70(17) . .
C50 Cu N7 103.90(18) . .
N2 Cu N7 95.55(16) . .
N1 Cu N7 94.13(16) . .
N3 Cu N7 84.40(17) . .
C14 N1 C18 119.1(4) . .
C14 N1 Cu 114.1(3) . .
C18 N1 Cu 126.7(4) . .
C23 N2 C19 118.6(4) . .
C23 N2 Cu 127.5(3) . .
C19 N2 Cu 113.5(3) . .
C2 N3 C24 108.7(4) . .
C2 N3 C4 117.6(4) . .
C24 N3 C4 106.9(4) . .
C2 N3 Cu 107.0(3) . .
C24 N3 Cu 110.4(3) . .
C4 N3 Cu 106.1(3) . .
C8 N7 C6 110.7(4) . .
C8 N7 C25 108.6(5) . .
C6 N7 C25 107.5(4) . .
C8 N7 Cu 113.1(4) . .
C6 N7 Cu 109.3(3) . .
C25 N7 Cu 107.4(3) . .
C10 O2 C11 115.9(7) . .
C12 O4 C13 116.6(5) . .
C9 O5 H5 109.5 . .
C9 O6 H6 109.5 . .

loop_
_geom_bond_atom_site_label_1
_geom_bond_atom_site_label_2
_geom_bond_distance
_geom_bond_site_symmetry_2
F22 B2 1.357(5) .
F11 B1 1.368(5) .
F21 B2 1.355(5) .
B2 F21 1.355(5) 2_655
B2 F22 1.357(5) 2_655
B1 F14 1.366(5) .
B1 F13 1.368(5) .
B1 F12 1.392(6) .
C1 C10 1.491(9) .
C1 C8 1.521(10) .
C1 C9 1.571(8) .
C1 C2 1.578(9) .
C2 N3 1.491(7) .
C2 C14 1.509(7) .
C2 H2 1.0000 .
C4 C19 1.497(7) .
C4 N3 1.500(6) .
C4 C5 1.550(7) .
C4 H4 1.0000 .
C5 C9 1.507(8) .
C5 C6 1.540(8) .
C5 C12 1.552(7) .
C6 N7 1.473(6) .
C6 H6A 0.9900 .
C6 H6B 0.9900 .
C8 N7 1.426(8) .
C8 H8A 0.9900 .
C8 H8B 0.9900 .
C9 O5 1.380(9) .
C9 O6 1.411(8) .
C10 O1 1.225(9) .
C10 O2 1.308(9) .
C11 O2 1.497(8) .
C11 H11A 0.9800 .
C11 H11B 0.9800 .
C11 H11C 0.9800 .
C12 O3 1.206(7) .
C12 O4 1.314(7) .
C13 O4 1.444(6) .
C13 H13A 0.9800 .
C13 H13B 0.9800 .
C13 H13C 0.9800 .
C14 N1 1.340(7) .
C14 C15 1.376(8) .
C15 C16 1.394(8) .
C15 H15 0.9500 .
C16 C17 1.365(9) .
C16 H16 0.9500 .
C17 C18 1.384(8) .
C17 H17 0.9500 .
C18 N1 1.350(6) .
C18 H18 0.9500 .
C19 N2 1.352(6) .
C19 C20 1.377(7) .
C20 C21 1.386(7) .
C20 H20 0.9500 .
C21 C22 1.358(8) .
C21 H21 0.9500 .
C22 C23 1.379(8) .
C22 H22 0.9500 .
C23 N2 1.342(6) .
C23 H23 0.9500 .
C24 N3 1.493(7) .
C24 H24A 0.9800 .
C24 H24B 0.9800 .
C24 H24C 0.9800 .
C25 N7 1.510(8) .
C25 H25A 0.9800 .
C25 H25B 0.9800 .
C25 H25C 0.9800 .
C50 N50 1.162(9) 2_656
C50 C50 1.162(9) 2_656
C50 Cu 1.948(4) .
Cu N2 1.998(4) .
Cu N1 2.007(4) .
Cu N3 2.013(4) .
Cu N7 2.295(4) .
O5 H5 0.8400 .
O6 H6 0.8400 .

loop_
_geom_torsion_atom_site_label_1
_geom_torsion_atom_site_label_2
_geom_torsion_atom_site_label_3
_geom_torsion_atom_site_label_4
_geom_torsion
_geom_torsion_site_symmetry_1
C10 C1 C2 N3 170.3(5) .
C8 C1 C2 N3 -69.4(6) .
C9 C1 C2 N3 52.0(7) .
C10 C1 C2 C14 -70.5(7) .
C8 C1 C2 C14 49.8(6) .
C9 C1 C2 C14 171.2(5) .
C19 C4 C5 C9 -173.4(4) .
N3 C4 C5 C9 -53.6(6) .
C19 C4 C5 C6 -50.9(6) .
N3 C4 C5 C6 69.0(6) .
C19 C4 C5 C12 66.3(6) .
N3 C4 C5 C12 -173.9(4) .
C9 C5 C6 N7 61.3(5) .
C4 C5 C6 N7 -62.1(6) .
C12 C5 C6 N7 178.9(4) .
C10 C1 C8 N7 -174.9(5) .
C9 C1 C8 N7 -59.6(6) .
C2 C1 C8 N7 60.7(6) .
C6 C5 C9 O5 -174.8(4) .
C4 C5 C9 O5 -48.8(6) .
C12 C5 C9 O5 70.6(6) .
C6 C5 C9 O6 61.3(6) .
C4 C5 C9 O6 -172.6(5) .
C12 C5 C9 O6 -53.3(7) .
C6 C5 C9 C1 -59.3(6) .
C4 C5 C9 C1 66.8(7) .
C12 C5 C9 C1 -173.8(5) .
C10 C1 C9 O5 -66.9(7) .
C8 C1 C9 O5 179.0(5) .
C2 C1 C9 O5 54.9(6) .
C10 C1 C9 O6 57.0(9) .
C8 C1 C9 O6 -57.1(7) .
C2 C1 C9 O6 178.8(6) .
C10 C1 C9 C5 173.1(6) .
C8 C1 C9 C5 59.0(7) .
C2 C1 C9 C5 -65.1(7) .
C8 C1 C10 O1 25.5(8) .
C9 C1 C10 O1 -91.2(8) .
C2 C1 C10 O1 150.5(6) .
C8 C1 C10 O2 -156.1(5) .
C9 C1 C10 O2 87.3(7) .
C2 C1 C10 O2 -31.0(7) .
C9 C5 C12 O3 115.9(7) .
C6 C5 C12 O3 -0.8(7) .
C4 C5 C12 O3 -123.8(6) .
C9 C5 C12 O4 -64.8(6) .
C6 C5 C12 O4 178.5(4) .
C4 C5 C12 O4 55.5(6) .
N3 C2 C14 N1 31.8(7) .
C1 C2 C14 N1 -91.6(6) .
N3 C2 C14 C15 -148.0(6) .
C1 C2 C14 C15 88.6(7) .
N1 C14 C15 C16 2.5(10) .
C2 C14 C15 C16 -177.8(6) .
C14 C15 C16 C17 -1.3(10) .
C15 C16 C17 C18 0.0(10) .
C16 C17 C18 N1 0.2(9) .
N3 C4 C19 N2 -34.7(5) .
C5 C4 C19 N2 88.3(5) .
N3 C4 C19 C20 145.2(4) .
C5 C4 C19 C20 -91.8(5) .
N2 C19 C20 C21 -1.5(7) .
C4 C19 C20 C21 178.6(4) .
C19 C20 C21 C22 0.1(7) .
C20 C21 C22 C23 0.8(8) .
C21 C22 C23 N2 -0.4(8) .
N50 C50 Cu N2 -62(9) 2_656
C50 C50 Cu N2 -62(9) 2_656
N50 C50 Cu N1 104(9) 2_656
C50 C50 Cu N1 104(9) 2_656
N50 C50 Cu N3 28(9) 2_656
C50 C50 Cu N3 28(9) 2_656
N50 C50 Cu N7 -160(9) 2_656
C50 C50 Cu N7 -160(9) 2_656
C15 C14 N1 C18 -2.2(8) .
C2 C14 N1 C18 178.0(5) .
C15 C14 N1 Cu 175.5(5) .
C2 C14 N1 Cu -4.3(6) .
C17 C18 N1 C14 0.9(8) .
C17 C18 N1 Cu -176.6(4) .
C50 Cu N1 C14 171.1(4) .
N2 Cu N1 C14 -51.2(6) .
N3 Cu N1 C14 -17.1(4) .
N7 Cu N1 C14 66.5(4) .
C50 Cu N1 C18 -11.3(5) .
N2 Cu N1 C18 126.4(5) .
N3 Cu N1 C18 160.5(5) .
N7 Cu N1 C18 -115.9(4) .
C22 C23 N2 C19 -1.0(7) .
C22 C23 N2 Cu 171.3(4) .
C20 C19 N2 C23 1.9(7) .
C4 C19 N2 C23 -178.2(4) .
C20 C19 N2 Cu -171.4(4) .
C4 C19 N2 Cu 8.5(5) .
C50 Cu N2 C23 12.6(4) .
N1 Cu N2 C23 -125.0(5) .
N3 Cu N2 C23 -158.9(4) .
N7 Cu N2 C23 117.6(4) .
C50 Cu N2 C19 -174.8(3) .
N1 Cu N2 C19 47.6(6) .
N3 Cu N2 C19 13.7(3) .
N7 Cu N2 C19 -69.8(3) .
C14 C2 N3 C24 75.8(5) .
C1 C2 N3 C24 -162.6(5) .
C14 C2 N3 C4 -162.6(4) .
C1 C2 N3 C4 -41.0(7) .
C14 C2 N3 Cu -43.4(5) .
C1 C2 N3 Cu 78.1(5) .
C19 C4 N3 C2 162.5(4) .
C5 C4 N3 C2 40.5(6) .
C19 C4 N3 C24 -74.9(5) .
C5 C4 N3 C24 163.1(4) .
C19 C4 N3 Cu 42.9(4) .
C5 C4 N3 Cu -79.1(4) .
C50 Cu N3 C2 110.8(12) .
N2 Cu N3 C2 -157.8(3) .
N1 Cu N3 C2 33.7(3) .
N7 Cu N3 C2 -61.4(3) .
C50 Cu N3 C24 -7.4(13) .
N2 Cu N3 C24 84.0(3) .
N1 Cu N3 C24 -84.4(3) .
N7 Cu N3 C24 -179.6(3) .
C50 Cu N3 C4 -122.9(11) .
N2 Cu N3 C4 -31.5(3) .
N1 Cu N3 C4 160.1(3) .
N7 Cu N3 C4 64.9(3) .
C1 C8 N7 C6 60.1(6) .
C1 C8 N7 C25 177.9(4) .
C1 C8 N7 Cu -63.0(5) .
C5 C6 N7 C8 -60.8(6) .
C5 C6 N7 C25 -179.3(4) .
C5 C6 N7 Cu 64.5(5) .
C50 Cu N7 C8 -118.2(4) .
N2 Cu N7 C8 142.1(4) .
N1 Cu N7 C8 -19.6(4) .
N3 Cu N7 C8 60.7(4) .
C50 Cu N7 C6 117.9(4) .
N2 Cu N7 C6 18.2(4) .
N1 Cu N7 C6 -143.4(4) .
N3 Cu N7 C6 -63.2(4) .
C50 Cu N7 C25 1.6(4) .
N2 Cu N7 C25 -98.1(3) .
N1 Cu N7 C25 100.2(4) .
N3 Cu N7 C25 -179.6(4) .
O1 C10 O2 C11 1.6(10) .
C1 C10 O2 C11 -176.9(5) .
O3 C12 O4 C13 1.4(8) .
C5 C12 O4 C13 -177.8(5) .

loop_
_platon_squeeze_void_nr
_platon_squeeze_void_average_x
_platon_squeeze_void_average_y
_platon_squeeze_void_average_z
_platon_squeeze_void_volume
_platon_squeeze_void_count_electrons
_platon_squeeze_void_content
1 -0.035 0.127 0.250 245 41 'methanol, water'
2 -0.001 0.373 0.750 245 41 'methanol, water'
3 -0.018 0.627 0.250 245 41 'methanol, water'
4 -0.034 0.873 0.750 245 41 'methanol, water'
